data_1101061
loop_
_publ_author_name
'Mohammad Abul Haj'
'Miguel Quir\'os'
'Juan M. Salas'
'Ren\'e Faure'

_publ_section_title
;
Structure of a tetranuclear heterometallic Ag(I)-Pt(II) complex with a
 triazolopyrimidine derivative.
;
_journal_name_full 'Inorganic Chemistry Communications'
_journal_page_first 254
_journal_page_last 256
_journal_paper_doi 10.1016/S1387-7003(01)00190-3
_journal_volume 4
_journal_year 2001
_chemical_formula_sum 'C36 H32 Ag2 N26 O14 Pt2'
_chemical_formula_weight 1658.80
_space_group_IT_number 15
_symmetry_cell_setting monoclinic
_symmetry_space_group_name_Hall '-C 2yc'
_symmetry_space_group_name_H-M 'C 1 2/c 1'
_cell_angle_alpha 90.00
_cell_angle_beta 98.06(3)
_cell_angle_gamma 90.00
_cell_formula_units_Z 4
_cell_length_a 25.778(5)
_cell_length_b 13.521(3)
_cell_length_c 13.315(3)
_cell_measurement_temperature 293(2)
_cell_volume 4595.0(16)
_diffrn_ambient_temperature 293(2)
_exptl_crystal_density_diffrn 2.398
_cod_original_sg_symbol_H-M 'C 2/c'
_cod_database_code 1101061

loop_
_symmetry_equiv_pos_as_xyz
'x, y, z'
'-x, y, -z+1/2'
'x+1/2, y+1/2, z'
'-x+1/2, y+1/2, -z+1/2'
'-x, -y, -z'
'x, -y, z-1/2'
'-x+1/2, -y+1/2, -z'
'x+1/2, -y+1/2, z-1/2'

loop_
_atom_site_label
_atom_site_type_symbol
_atom_site_fract_x
_atom_site_fract_y
_atom_site_fract_z
_atom_site_U_iso_or_equiv
_atom_site_adp_type
_atom_site_occupancy
_atom_site_symmetry_multiplicity
_atom_site_calc_flag
_atom_site_refinement_flags
_atom_site_disorder_assembly
_atom_site_disorder_group
Pt Pt 0.130780(17) 0.35621(4) -0.00391(3) 0.02936(14) Uani 1 1 d . . .
Ag Ag 0.14533(4) 0.15079(8) 0.09393(7) 0.0429(3) Uani 1 1 d . . .
N1A N -0.0232(4) 0.3085(8) -0.1466(7) 0.037(2) Uani 1 1 d . . .
C2A C 0.0166(4) 0.3627(9) -0.1106(7) 0.036(3) Uani 1 1 d . . .
H2A H 0.0155 0.4314 -0.1119 0.043 Uiso 1 1 d R . .
N3A N 0.0599(4) 0.3115(7) -0.0703(6) 0.032(2) Uani 1 1 d . . .
C3AA C 0.0455(5) 0.2138(10) -0.0815(8) 0.037(3) Uani 1 1 d . . .
N4A N 0.0732(4) 0.1340(8) -0.0526(7) 0.045(3) Uani 1 1 d . . .
C5A C 0.0473(5) 0.0496(9) -0.0776(10) 0.049(4) Uani 1 1 d . . .
H5A H 0.0654 -0.0091 -0.0615 0.058 Uiso 1 1 d R . .
C6A C -0.0030(5) 0.0416(9) -0.1250(9) 0.048(4) Uani 1 1 d . . .
H6A H -0.0180 -0.0204 -0.1389 0.058 Uiso 1 1 d R . .
C7A C -0.0325(5) 0.1281(10) -0.1522(9) 0.046(3) Uani 1 1 d . . .
O7A O -0.0787(3) 0.1342(7) -0.1987(6) 0.051(2) Uani 1 1 d . . .
N8A N -0.0054(4) 0.2151(8) -0.1272(7) 0.037(2) Uani 1 1 d . . .
N1B N 0.0668(4) 0.4790(8) 0.2381(7) 0.048(3) Uani 1 1 d . . .
C2B C 0.0839(5) 0.4761(9) 0.1537(9) 0.042(3) Uani 1 1 d . . .
H2B H 0.0858 0.5327 0.1147 0.050 Uiso 1 1 d R . .
N3B N 0.0993(3) 0.3869(7) 0.1224(6) 0.031(2) Uani 1 1 d . . .
C3AB C 0.0906(4) 0.3245(9) 0.1960(8) 0.034(3) Uani 1 1 d . . .
N4B N 0.0994(5) 0.2295(8) 0.2020(8) 0.054(3) Uani 1 1 d . . .
C5B C 0.0829(7) 0.1890(12) 0.2864(12) 0.077(5) Uani 1 1 d . . .
H5B H 0.0862 0.1208 0.2942 0.093 Uiso 1 1 d R . .
C6B C 0.0626(7) 0.2385(11) 0.3591(11) 0.074(5) Uani 1 1 d . . .
H6B H 0.0536 0.2030 0.4140 0.089 Uiso 1 1 d R . .
C7B C 0.0539(6) 0.3413(12) 0.3561(11) 0.070(5) Uani 1 1 d . . .
O7B O 0.0390(5) 0.3971(8) 0.4158(7) 0.082(4) Uani 1 1 d . . .
N8B N 0.0697(5) 0.3800(9) 0.2662(8) 0.055(3) Uani 1 1 d . . .
N1P N 0.3334(4) 0.1673(6) 0.1274(6) 0.030(2) Uani 1 1 d . . .
C2P C 0.2803(4) 0.1569(8) 0.1084(8) 0.029(3) Uani 1 1 d . . .
N3P N 0.2486(4) 0.1715(7) 0.1748(7) 0.035(2) Uani 1 1 d . . .
C4P C 0.2708(5) 0.1926(9) 0.2682(9) 0.041(3) Uani 1 1 d . . .
H4P H 0.2493 0.2033 0.3176 0.050 Uiso 1 1 d R . .
C5P C 0.3233(5) 0.1993(10) 0.2953(9) 0.046(3) Uani 1 1 d . . .
H5P H 0.3374 0.2123 0.3622 0.055 Uiso 1 1 d R . .
C6P C 0.3558(5) 0.1863(9) 0.2214(8) 0.039(3) Uani 1 1 d . . .
H6P H 0.3920 0.1908 0.2373 0.046 Uiso 1 1 d R . .
N7P N 0.2953(3) 0.1093(6) -0.0577(6) 0.029(2) Uani 1 1 d . . .
C8P C 0.2597(4) 0.1247(8) 0.0052(8) 0.028(3) Uani 1 1 d . . .
N9P N 0.2089(4) 0.1178(6) -0.0212(7) 0.033(2) Uani 1 1 d . . .
C10P C 0.1924(4) 0.0847(8) -0.1163(9) 0.036(3) Uani 1 1 d . . .
H10P H 0.1566 0.0777 -0.1376 0.043 Uiso 1 1 d R . .
C11P C 0.2268(4) 0.0613(9) -0.1822(8) 0.036(3) Uani 1 1 d . . .
H11P H 0.2152 0.0361 -0.2464 0.044 Uiso 1 1 d R . .
C12P C 0.2792(5) 0.0760(9) -0.1498(8) 0.038(3) Uani 1 1 d . . .
H12P H 0.3036 0.0624 -0.1933 0.045 Uiso 1 1 d R . .
O1W O 0.1480(4) -0.0305(7) 0.1116(7) 0.070(3) Uani 1 1 d . . .
O2W O 0.1823(7) 0.1328(11) 0.4661(11) 0.144(6) Uani 1 1 d . . .
N1N N 0.2018(8) 0.3902(12) 0.4198(12) 0.097(6) Uani 1 1 d . . .
O1N O 0.2072(9) 0.3748(12) 0.5019(10) 0.183(9) Uani 1 1 d . . .
O2N O 0.2083(7) 0.4576(10) 0.3704(9) 0.138(7) Uani 1 1 d . . .
O3N O 0.1815(7) 0.3189(11) 0.3641(13) 0.142(6) Uani 1 1 d . . .

loop_
_atom_site_aniso_label
_atom_site_aniso_U_11
_atom_site_aniso_U_22
_atom_site_aniso_U_33
_atom_site_aniso_U_23
_atom_site_aniso_U_13
_atom_site_aniso_U_12
Pt 0.0214(2) 0.0377(3) 0.0295(2) -0.0002(3) 0.00548(15) 0.0011(2)
Ag 0.0383(5) 0.0467(6) 0.0452(5) 0.0017(5) 0.0106(4) 0.0078(5)
N1A 0.025(6) 0.046(6) 0.036(5) 0.013(5) -0.004(4) -0.003(5)
C2A 0.039(7) 0.037(7) 0.029(6) 0.002(6) -0.004(5) 0.011(7)
N3A 0.026(5) 0.051(6) 0.022(5) -0.007(5) 0.010(4) 0.000(5)
C3AA 0.026(7) 0.044(8) 0.042(7) -0.001(6) 0.009(6) -0.009(6)
N4A 0.039(6) 0.050(7) 0.047(6) 0.002(6) 0.009(5) 0.011(6)
C5A 0.055(10) 0.023(7) 0.067(9) -0.001(7) 0.005(7) 0.007(7)
C6A 0.048(9) 0.031(8) 0.060(9) -0.004(6) -0.013(7) 0.000(7)
C7A 0.037(8) 0.061(10) 0.040(7) 0.010(7) 0.002(6) -0.003(7)
O7A 0.031(5) 0.058(6) 0.061(5) 0.007(5) -0.005(4) -0.004(5)
N8A 0.039(7) 0.041(7) 0.032(5) -0.001(5) 0.006(5) -0.006(5)
N1B 0.045(7) 0.059(8) 0.043(6) 0.002(6) 0.024(5) 0.016(6)
C2B 0.041(8) 0.047(8) 0.040(7) 0.017(6) 0.018(6) 0.012(6)
N3B 0.032(5) 0.041(6) 0.023(4) 0.003(4) 0.013(4) 0.006(5)
C3AB 0.023(6) 0.045(8) 0.036(6) 0.001(6) 0.012(5) 0.004(5)
N4B 0.075(9) 0.045(7) 0.051(7) 0.005(6) 0.034(6) 0.013(6)
C5B 0.096(14) 0.065(11) 0.080(11) 0.006(9) 0.049(11) 0.007(10)
C6B 0.113(14) 0.051(10) 0.073(10) 0.023(8) 0.064(10) 0.015(10)
C7B 0.085(12) 0.078(12) 0.056(9) 0.023(9) 0.038(9) 0.033(10)
O7B 0.118(10) 0.081(8) 0.057(6) 0.002(6) 0.051(7) 0.034(7)
N8B 0.067(8) 0.060(9) 0.042(6) 0.002(6) 0.014(6) 0.014(6)
N1P 0.031(5) 0.034(6) 0.023(4) 0.014(4) -0.001(4) 0.005(4)
C2P 0.024(6) 0.031(7) 0.028(5) -0.006(5) -0.005(5) -0.002(5)
N3P 0.037(6) 0.040(7) 0.030(5) -0.008(4) 0.008(4) -0.002(5)
C4P 0.029(7) 0.055(8) 0.045(7) -0.008(7) 0.019(6) 0.004(6)
C5P 0.037(8) 0.064(9) 0.037(7) -0.001(7) 0.001(6) 0.013(7)
C6P 0.030(7) 0.054(8) 0.027(6) 0.007(6) -0.009(5) 0.008(6)
N7P 0.024(5) 0.031(5) 0.029(5) -0.007(4) -0.005(4) 0.002(4)
C8P 0.016(6) 0.026(7) 0.045(6) 0.002(5) 0.007(5) -0.001(5)
N9P 0.030(6) 0.030(6) 0.038(5) -0.005(4) -0.001(4) 0.005(4)
C10P 0.017(6) 0.026(7) 0.063(8) 0.000(6) 0.000(6) 0.000(5)
C11P 0.030(7) 0.044(8) 0.033(6) -0.001(6) -0.003(5) -0.002(6)
C12P 0.032(7) 0.038(7) 0.044(7) -0.007(6) 0.011(6) -0.003(6)
O1W 0.046(6) 0.066(7) 0.095(7) 0.032(6) -0.001(5) 0.005(5)
O2W 0.181(16) 0.111(12) 0.156(13) -0.003(10) 0.075(12) -0.002(11)
N1N 0.190(19) 0.048(10) 0.056(10) -0.014(8) 0.028(11) -0.020(11)
O1N 0.35(3) 0.155(16) 0.049(8) 0.025(10) 0.029(12) -0.008(16)
O2N 0.28(2) 0.071(9) 0.070(8) 0.008(7) 0.057(11) -0.032(11)
O3N 0.162(16) 0.093(11) 0.169(15) -0.003(11) 0.020(12) 0.014(11)

loop_
_geom_bond_atom_site_label_1
_geom_bond_atom_site_label_2
_geom_bond_distance
_geom_bond_site_symmetry_2
_geom_bond_publ_flag
Pt N3A 2.008(9) . ?
Pt N3B 2.011(8) . ?
Pt N1P 2.022(9) 7 ?
Pt N7P 2.021(8) 7 ?
Pt Ag 3.0684(12) . ?
Ag N4B 2.255(10) . ?
Ag N9P 2.438(9) . ?
Ag O1W 2.462(9) . ?
Ag N4A 2.509(10) . ?
N1A C2A 1.296(14) . ?
N1A N8A 1.357(13) . ?
C2A N3A 1.358(13) . ?
N3A C3AA 1.375(14) . ?
C3AA N4A 1.321(15) . ?
C3AA N8A 1.367(14) . ?
N4A C5A 1.340(15) . ?
C5A C6A 1.366(16) . ?
C6A C7A 1.413(16) . ?
C7A O7A 1.265(13) . ?
C7A N8A 1.384(15) . ?
N1B C2B 1.264(13) . ?
N1B N8B 1.389(14) . ?
C2B N3B 1.353(14) . ?
N3B C3AB 1.335(14) . ?
C3AB N4B 1.305(15) . ?
C3AB N8B 1.367(14) . ?
N4B C5B 1.371(16) . ?
C5B C6B 1.342(18) . ?
C6B C7B 1.407(19) . ?
C7B O7B 1.197(16) . ?
C7B N8B 1.419(16) . ?
N1P C6P 1.328(12) . ?
N1P C2P 1.363(13) . ?
N1P Pt 2.022(9) 7 ?
C2P N3P 1.301(13) . ?
C2P C8P 1.468(14) . ?
N3P C4P 1.325(13) . ?
C4P C5P 1.354(16) . ?
C5P C6P 1.389(16) . ?
N7P C12P 1.318(13) . ?
N7P C8P 1.344(13) . ?
N7P Pt 2.021(8) 7 ?
C8P N9P 1.309(13) . ?
N9P C10P 1.354(13) . ?
C10P C11P 1.369(15) . ?
C11P C12P 1.374(15) . ?
N1N O1N 1.103(16) . ?
N1N O2N 1.149(16) . ?
N1N O3N 1.282(17) . ?
